data_4308138
loop_
_publ_author_name
'Wei-Zhong Chen'
'John D. Protasiewicz'
'Stephen A. Davis'
'James B. Updegraff'
'Li-Qing Ma'
'Phillip E. Fanwick'
'Tong Ren'

_publ_contact_author_address
; Department of Chemistry 
  Purdue University 
  560 Oval Drive
  West Lafayette, IN 47906 
  USA 
;
_publ_contact_author_email tren@purdue.edu
_publ_contact_author_fax '(765) 494-0239'
_publ_contact_author_name 'Dr. Ren, Tong'
_publ_contact_author_phone '(765) 494-5466'
_publ_section_title
;
Olefin Metathesis as an Inorganic Synthetic Tool: Cross and Ring Closing
Metathesis Reactions of Diruthenium-Bound \w-Alkene-\a-carboxylates
;
_journal_name_full 'Inorganic Chemistry'
_journal_page_first 3775
_journal_page_last 3782
_journal_paper_doi 10.1021/ic070123l
_journal_volume 46
_journal_year 2007
_chemical_formula_sum 'C49 H40 Cl13 N6 O2 Ru2'
_chemical_formula_weight 1407.86
_chemical_name_systematic
; 
 ? 
;
_space_group_IT_number 2
_symmetry_cell_setting triclinic
_symmetry_space_group_name_Hall '-P 1'
_symmetry_space_group_name_H-M 'P -1'
_atom_sites_solution_hydrogens geom
_atom_sites_solution_primary direct
_atom_sites_solution_secondary difmap
_audit_creation_method SHELXL-97
_cell_angle_alpha 78.848(2)
_cell_angle_beta 70.724(2)
_cell_angle_gamma 74.988(3)
_cell_formula_units_Z 4
_cell_length_a 16.2968(12)
_cell_length_b 16.4126(12)
_cell_length_c 23.0668(17)
_cell_measurement_temperature 100(2)
_cell_volume 5585.6(7)
_computing_cell_refinement 'Bruker SMART'
_computing_data_collection 'Bruker SMART'
_computing_data_reduction 'Bruker SAINT'
_computing_molecular_graphics 'Bruker SHELXTL'
_computing_publication_material 'Bruker SHELXTL'
_computing_structure_refinement 'SHELXL-97 (Sheldrick, 1997)'
_computing_structure_solution 'SHELXS-97 (Sheldrick, 1990)'
_diffrn_ambient_temperature 100(2)
_diffrn_measured_fraction_theta_full 0.978
_diffrn_measured_fraction_theta_max 0.978
_diffrn_measurement_device_type 'Bruker AXS APEX II CCD area detector'
_diffrn_measurement_method 'phi and omega scans'
_diffrn_radiation_monochromator graphite
_diffrn_radiation_source 'fine-focus sealed tube'
_diffrn_radiation_type MoK\a
_diffrn_radiation_wavelength 0.71073
_diffrn_reflns_av_R_equivalents 0.0432
_diffrn_reflns_av_sigmaI/netI 0.0498
_diffrn_reflns_limit_h_max 21
_diffrn_reflns_limit_h_min -21
_diffrn_reflns_limit_k_max 21
_diffrn_reflns_limit_k_min -21
_diffrn_reflns_limit_l_max 30
_diffrn_reflns_limit_l_min -30
_diffrn_reflns_number 108862
_diffrn_reflns_theta_full 28.51
_diffrn_reflns_theta_max 28.51
_diffrn_reflns_theta_min 0.94
_exptl_absorpt_coefficient_mu 1.208
_exptl_absorpt_correction_T_max 0.8888
_exptl_absorpt_correction_T_min 0.6437
_exptl_absorpt_correction_type none
_exptl_crystal_colour Red
_exptl_crystal_density_diffrn 1.674
_exptl_crystal_density_method 'not measured'
_exptl_crystal_description Needle
_exptl_crystal_F_000 2804
_exptl_crystal_size_max 0.40
_exptl_crystal_size_mid 0.20
_exptl_crystal_size_min 0.10
_refine_diff_density_max 2.120
_refine_diff_density_min -1.289
_refine_diff_density_rms 0.135
_refine_ls_extinction_method none
_refine_ls_goodness_of_fit_ref 1.018
_refine_ls_hydrogen_treatment mixed
_refine_ls_matrix_type full
_refine_ls_number_parameters 1241
_refine_ls_number_reflns 27701
_refine_ls_number_restraints 0
_refine_ls_restrained_S_all 1.018
_refine_ls_R_factor_all 0.1363
_refine_ls_R_factor_gt 0.0557
_refine_ls_shift/su_max 4.177
_refine_ls_shift/su_mean 0.732
_refine_ls_structure_factor_coef Fsqd
_refine_ls_weighting_details 'calc w=1/[\s^2^(Fo^2^)+(0.0687P)^2^+44.8243P] where P=(Fo^2^+2Fc^2^)/3'
_refine_ls_weighting_scheme calc
_refine_ls_wR_factor_gt 0.1395
_refine_ls_wR_factor_ref 0.2139
_reflns_number_gt 10302
_reflns_number_total 27701
_reflns_threshold_expression >2sigma(I)
_cod_data_source_file ic070123l-file002_1.cif
_cod_data_source_block comp1a
_cod_depositor_comments
;
The following automatic conversions were performed:
'_exptl_absorpt_correction_type' value 'None' changed to 'none' according
to '/home/saulius/struct/CIF-dictionaries/cif_core.dic' dictionary named
'cif_core.dic' version 2.4.1 from 2010-06-29.

Automatic conversion script
Id: cif_fix_enum 1527 2010-12-29 10:47:43Z saulius 
;
_cod_database_code 4308138

loop_
_symmetry_equiv_pos_as_xyz
'x, y, z'
'-x, -y, -z'

loop_
_atom_site_label
_atom_site_type_symbol
_atom_site_fract_x
_atom_site_fract_y
_atom_site_fract_z
_atom_site_U_iso_or_equiv
_atom_site_adp_type
_atom_site_occupancy
_atom_site_symmetry_multiplicity
_atom_site_calc_flag
_atom_site_refinement_flags
_atom_site_disorder_assembly
_atom_site_disorder_group
Ru1 Ru 0.24704(8) 0.69040(6) 0.38003(6) 0.0235(3) Uani 1 1 d . . .
Ru2 Ru 0.27182(7) 0.82080(6) 0.32583(6) 0.0244(3) Uani 1 1 d . . .
Ru3 Ru 0.24694(8) 0.69034(7) 0.88011(6) 0.0270(3) Uani 1 1 d . . .
Ru4 Ru 0.27193(7) 0.82063(7) 0.82572(6) 0.0250(3) Uani 1 1 d . . .
Cl1 Cl 0.2312(2) 0.55223(19) 0.43136(17) 0.0300(9) Uani 1 1 d . . .
Cl2 Cl 0.2316(2) 0.5521(2) 0.93141(18) 0.0331(10) Uani 1 1 d . . .
Cl3 Cl 0.3407(4) 0.4994(3) 0.6053(3) 0.097(2) Uani 1 1 d . . .
Cl4 Cl 0.0233(3) 0.7005(3) 0.6909(2) 0.0600(13) Uani 1 1 d . . .
Cl5 Cl 0.3196(3) 1.1513(3) 0.3049(2) 0.0698(16) Uani 1 1 d . . .
Cl6 Cl 0.0329(2) 1.1435(2) 0.5066(2) 0.0441(11) Uani 1 1 d . . .
Cl7 Cl -0.0654(2) 0.5942(2) 0.57936(18) 0.0387(10) Uani 1 1 d . . .
Cl8 Cl -0.1347(3) 0.5984(3) 0.3662(2) 0.0590(13) Uani 1 1 d . . .
Cl9 Cl 0.1507(3) 1.1503(2) 0.2032(2) 0.0520(12) Uani 1 1 d . . .
Cl10 Cl 0.0354(3) 0.9306(2) 0.11905(19) 0.0439(10) Uani 1 1 d . . .
Cl11 Cl 0.4646(3) 0.3352(3) 0.2751(3) 0.088(2) Uani 1 1 d . . .
Cl12 Cl 0.1250(3) 0.4305(3) 0.2744(2) 0.0609(13) Uani 1 1 d . . .
Cl13 Cl 0.3549(4) 0.8510(4) 0.0117(2) 0.0866(19) Uani 1 1 d . . .
Cl14 Cl 0.5012(4) 1.0002(4) 0.1301(3) 0.093(2) Uani 1 1 d . . .
Cl15 Cl 0.0235(3) 0.7006(3) 1.1905(2) 0.0599(13) Uani 1 1 d . . .
Cl16 Cl 0.3401(4) 0.4997(3) 1.1058(3) 0.097(2) Uani 1 1 d . . .
Cl17 Cl 0.3193(3) 1.1513(3) 0.8049(2) 0.0699(16) Uani 1 1 d . . .
Cl18 Cl 0.0337(3) 1.1437(2) 1.0066(2) 0.0457(11) Uani 1 1 d . . .
Cl19 Cl -0.0653(3) 0.5946(2) 1.07893(18) 0.0419(10) Uani 1 1 d . . .
Cl20 Cl -0.1340(3) 0.5976(3) 0.8663(2) 0.0594(14) Uani 1 1 d . . .
Cl21 Cl 0.1500(3) 1.1502(2) 0.7036(2) 0.0475(12) Uani 1 1 d . . .
Cl22 Cl 0.0352(3) 0.9305(2) 0.61959(19) 0.0421(10) Uani 1 1 d . . .
Cl23 Cl 0.1254(3) 0.4302(3) 0.7744(2) 0.0600(14) Uani 1 1 d . . .
Cl24 Cl 0.4648(3) 0.3360(3) 0.7754(3) 0.087(2) Uani 1 1 d . . .
Cl25 Cl 0.3549(4) 0.8512(4) 0.5119(2) 0.0847(19) Uani 1 1 d . . .
Cl26 Cl 0.5017(4) 1.0000(4) 0.6297(3) 0.095(2) Uani 1 1 d . . .
N1 N 0.2110(7) 0.7430(6) 0.4633(5) 0.031(3) Uani 1 1 d . . .
N2 N 0.2193(7) 0.8753(6) 0.4067(6) 0.020(3) Uani 1 1 d . . .
N3 N 0.1184(7) 0.7249(6) 0.3742(5) 0.025(3) Uani 1 1 d . . .
N4 N 0.1522(7) 0.8455(6) 0.3094(5) 0.020(3) Uani 1 1 d . . .
N5 N 0.2907(7) 0.6436(7) 0.2953(6) 0.026(3) Uani 1 1 d . . .
N6 N 0.3271(7) 0.7701(7) 0.2443(6) 0.028(3) Uani 1 1 d . . .
N7 N 0.2112(7) 0.7418(7) 0.9625(6) 0.021(3) Uani 1 1 d . . .
N8 N 0.2183(7) 0.8740(6) 0.9070(5) 0.030(3) Uani 1 1 d . . .
N9 N 0.1189(7) 0.7252(7) 0.8732(5) 0.026(3) Uani 1 1 d . . .
N10 N 0.1532(7) 0.8461(6) 0.8087(5) 0.028(3) Uani 1 1 d . . .
N11 N 0.2910(7) 0.6430(7) 0.7955(6) 0.033(3) Uani 1 1 d . . .
N12 N 0.3284(7) 0.7692(6) 0.7437(6) 0.032(3) Uani 1 1 d . . .
O1 O 0.3758(5) 0.6632(5) 0.3842(5) 0.037(3) Uani 1 1 d . . .
O2 O 0.3930(6) 0.7949(6) 0.3413(5) 0.030(3) Uani 1 1 d . . .
O3 O 0.3764(6) 0.6634(6) 0.8834(5) 0.033(3) Uani 1 1 d . . .
O4 O 0.3941(6) 0.7957(5) 0.8403(5) 0.038(3) Uani 1 1 d . . .
C1 C 0.4197(9) 0.7208(9) 0.3665(8) 0.032(4) Uani 1 1 d . . .
C2 C 0.5062(9) 0.7023(11) 0.3827(10) 0.058(6) Uani 1 1 d . . .
H2A H 0.4922 0.6906 0.4282 0.069 Uiso 1 1 calc R . .
H2B H 0.5437 0.6496 0.3654 0.069 Uiso 1 1 calc R . .
C3 C 0.5586(12) 0.7667(12) 0.3621(11) 0.077(8) Uani 1 1 d . . .
H3 H 0.5267 0.8235 0.3568 0.093 Uiso 1 1 calc R . .
C4 C 0.6436(13) 0.7568(15) 0.3498(10) 0.072(7) Uani 1 1 d . . .
H4A H 0.6793 0.7014 0.3542 0.087 Uiso 1 1 calc R . .
H4B H 0.6704 0.8048 0.3365 0.087 Uiso 1 1 calc R . .
C6 C 0.2005(7) 0.8261(8) 0.4603(6) 0.024(3) Uani 1 1 d . . .
H6 H 0.1787 0.8515 0.4976 0.029 Uiso 1 1 calc R . .
C7 C 0.2078(8) 0.9627(8) 0.4068(7) 0.021(3) Uani 1 1 d . . .
C8 C 0.2626(9) 1.0089(8) 0.3632(7) 0.035(4) Uani 1 1 d . . .
H8 H 0.3121 0.9813 0.3330 0.041 Uiso 1 1 calc R . .
C9 C 0.2464(10) 1.0959(8) 0.3625(8) 0.043(4) Uani 1 1 d . . .
C10 C 0.1769(10) 1.1391(9) 0.4048(8) 0.038(4) Uani 1 1 d . . .
H10 H 0.1667 1.1991 0.4029 0.046 Uiso 1 1 calc R . .
C11 C 0.1213(9) 1.0926(8) 0.4511(8) 0.035(4) Uani 1 1 d . . .
C12 C 0.1328(8) 1.0058(8) 0.4515(7) 0.026(3) Uani 1 1 d . . .
H12 H 0.0916 0.9754 0.4809 0.032 Uiso 1 1 calc R . .
C13 C 0.2021(10) 0.6963(8) 0.5228(7) 0.032(4) Uani 1 1 d . . .
C14 C 0.2696(11) 0.6291(9) 0.5332(8) 0.041(4) Uani 1 1 d . . .
H14 H 0.3228 0.6136 0.5010 0.049 Uiso 1 1 calc R . .
C15 C 0.2566(13) 0.5850(10) 0.5929(10) 0.058(5) Uani 1 1 d . . .
C16 C 0.1843(13) 0.6064(11) 0.6404(8) 0.057(5) Uani 1 1 d . . .
H16 H 0.1787 0.5756 0.6804 0.068 Uiso 1 1 calc R . .
C17 C 0.1195(11) 0.6728(9) 0.6302(7) 0.044(4) Uani 1 1 d . . .
C18 C 0.1260(10) 0.7186(9) 0.5711(7) 0.038(4) Uani 1 1 d . . .
H18 H 0.0790 0.7640 0.5644 0.046 Uiso 1 1 calc R . .
C19 C 0.0981(9) 0.7922(8) 0.3364(7) 0.024(3) Uani 1 1 d . . .
H19 H 0.0427 0.8033 0.3281 0.028 Uiso 1 1 calc R . .
C20 C 0.0495(9) 0.6790(8) 0.4046(7) 0.026(3) Uani 1 1 d . . .
C21 C -0.0016(8) 0.6614(8) 0.3724(7) 0.023(4) Uani 1 1 d . . .
H21 H 0.0103 0.6769 0.3290 0.027 Uiso 1 1 calc R . .
C22 C -0.0711(9) 0.6199(9) 0.4064(7) 0.033(4) Uani 1 1 d . . .
C23 C -0.0928(9) 0.5979(9) 0.4697(7) 0.032(4) Uani 1 1 d . . .
H23 H -0.1410 0.5708 0.4917 0.039 Uiso 1 1 calc R . .
C24 C -0.0400(9) 0.6178(8) 0.4997(6) 0.031(3) Uani 1 1 d . . .
C25 C 0.0307(8) 0.6556(8) 0.4692(6) 0.028(3) Uani 1 1 d . . .
H25 H 0.0666 0.6659 0.4911 0.034 Uiso 1 1 calc R . .
C26 C 0.1326(8) 0.9086(8) 0.2609(7) 0.027(3) Uani 1 1 d . . .
C27 C 0.1517(8) 0.9880(8) 0.2550(7) 0.026(3) Uani 1 1 d . . .
H27 H 0.1768 1.0004 0.2832 0.031 Uiso 1 1 calc R . .
C28 C 0.1339(9) 1.0482(8) 0.2083(8) 0.031(4) Uani 1 1 d . . .
C29 C 0.1009(8) 1.0324(9) 0.1646(7) 0.032(3) Uani 1 1 d . . .
H29 H 0.0909 1.0748 0.1318 0.039 Uiso 1 1 calc R . .
C30 C 0.0827(8) 0.9524(8) 0.1702(7) 0.031(3) Uani 1 1 d . . .
C31 C 0.0982(8) 0.8892(8) 0.2180(6) 0.031(3) Uani 1 1 d . . .
H31 H 0.0858 0.8347 0.2213 0.038 Uiso 1 1 calc R . .
C32 C 0.3240(8) 0.6905(8) 0.2438(7) 0.031(4) Uani 1 1 d . . .
H32 H 0.3461 0.6667 0.2058 0.037 Uiso 1 1 calc R . .
C33 C 0.2920(9) 0.5568(8) 0.2897(7) 0.026(4) Uani 1 1 d . . .
C34 C 0.2155(10) 0.5380(9) 0.2875(7) 0.032(4) Uani 1 1 d . . .
H34 H 0.1627 0.5806 0.2903 0.038 Uiso 1 1 calc R . .
C35 C 0.2179(11) 0.4539(10) 0.2810(7) 0.044(4) Uani 1 1 d . . .
C36 C 0.2945(12) 0.3919(11) 0.2774(8) 0.037(5) Uani 1 1 d . . .
H36 H 0.2957 0.3352 0.2728 0.044 Uiso 1 1 calc R . .
C37 C 0.3684(11) 0.4135(8) 0.2804(8) 0.047(5) Uani 1 1 d . . .
C38 C 0.3700(10) 0.4963(9) 0.2849(8) 0.041(5) Uani 1 1 d . . .
H38 H 0.4229 0.5108 0.2846 0.049 Uiso 1 1 calc R . .
C39 C 0.3575(9) 0.8188(9) 0.1869(8) 0.034(4) Uani 1 1 d . . .
C40 C 0.4098(9) 0.8773(9) 0.1866(8) 0.042(4) Uani 1 1 d . . .
H40 H 0.4234 0.8821 0.2226 0.050 Uiso 1 1 calc R . .
C41 C 0.4393(11) 0.9266(11) 0.1310(10) 0.060(5) Uani 1 1 d . . .
C42 C 0.4220(12) 0.9221(12) 0.0777(10) 0.065(6) Uani 1 1 d . . .
H42 H 0.4419 0.9584 0.0409 0.078 Uiso 1 1 calc R . .
C43 C 0.3741(10) 0.8622(12) 0.0794(8) 0.060(5) Uani 1 1 d . . .
C44 C 0.3414(10) 0.8130(9) 0.1331(8) 0.047(4) Uani 1 1 d . . .
H44 H 0.3071 0.7742 0.1332 0.056 Uiso 1 1 calc R . .
C45 C 0.4202(9) 0.7216(8) 0.8680(8) 0.040(4) Uani 1 1 d . . .
C46 C 0.5063(11) 0.7015(10) 0.8815(10) 0.067(6) Uani 1 1 d . . .
H46A H 0.4943 0.6890 0.9269 0.081 Uiso 1 1 calc R . .
H46B H 0.5419 0.6486 0.8635 0.081 Uiso 1 1 calc R . .
C47 C 0.5603(13) 0.7640(12) 0.8602(12) 0.087(8) Uani 1 1 d . . .
H47 H 0.5299 0.8207 0.8519 0.104 Uiso 1 1 calc R . .
C48 C 0.6428(13) 0.7533(14) 0.8509(9) 0.085(6) Uani 1 1 d . . .
H48A H 0.6770 0.6981 0.8583 0.102 Uiso 1 1 calc R . .
H48B H 0.6708 0.8005 0.8366 0.102 Uiso 1 1 calc R . .
C49 C 0.2029(9) 0.8248(8) 0.9603(7) 0.027(4) Uani 1 1 d . . .
H49 H 0.1855 0.8494 0.9977 0.033 Uiso 1 1 calc R . .
C50 C 0.2022(11) 0.6958(8) 1.0238(7) 0.036(4) Uani 1 1 d . . .
C51 C 0.2696(11) 0.6294(9) 1.0329(8) 0.048(4) Uani 1 1 d . . .
H51 H 0.3224 0.6140 1.0003 0.057 Uiso 1 1 calc R . .
C52 C 0.2573(13) 0.5858(10) 1.0919(10) 0.057(5) Uani 1 1 d . . .
C53 C 0.1830(15) 0.6058(11) 1.1418(9) 0.058(6) Uani 1 1 d . . .
H53 H 0.1773 0.5749 1.1818 0.070 Uiso 1 1 calc R . .
C54 C 0.1183(12) 0.6731(11) 1.1297(8) 0.044(5) Uani 1 1 d . . .
C55 C 0.1263(11) 0.7174(9) 1.0724(7) 0.034(4) Uani 1 1 d . . .
H55 H 0.0797 0.7632 1.0658 0.040 Uiso 1 1 calc R . .
C56 C 0.2029(9) 0.9637(7) 0.9084(7) 0.030(3) Uani 1 1 d . . .
C57 C 0.1328(9) 1.0057(8) 0.9518(7) 0.029(3) Uani 1 1 d . . .
H57 H 0.0926 0.9760 0.9830 0.035 Uiso 1 1 calc R . .
C58 C 0.1226(9) 1.0924(9) 0.9488(8) 0.033(4) Uani 1 1 d . . .
C59 C 0.1775(10) 1.1406(9) 0.9045(8) 0.039(4) Uani 1 1 d . . .
H59 H 0.1674 1.2004 0.9035 0.047 Uiso 1 1 calc R . .
C60 C 0.2474(11) 1.0965(9) 0.8622(8) 0.039(4) Uani 1 1 d . . .
C61 C 0.2626(10) 1.0086(9) 0.8625(7) 0.035(4) Uani 1 1 d . . .
H61 H 0.3117 0.9798 0.8327 0.042 Uiso 1 1 calc R . .
C62 C 0.0976(9) 0.7944(8) 0.8365(6) 0.029(3) Uani 1 1 d . . .
H62 H 0.0409 0.8075 0.8299 0.035 Uiso 1 1 calc R . .
C63 C 0.0487(9) 0.6791(8) 0.9052(7) 0.027(3) Uani 1 1 d . . .
C64 C 0.0308(9) 0.6559(8) 0.9682(7) 0.024(3) Uani 1 1 d . . .
H64 H 0.0665 0.6668 0.9899 0.029 Uiso 1 1 calc R . .
C65 C -0.0401(9) 0.6164(8) 0.9995(7) 0.029(4) Uani 1 1 d . . .
C66 C -0.0921(10) 0.5982(8) 0.9695(7) 0.036(4) Uani 1 1 d . . .
H66 H -0.1404 0.5712 0.9915 0.043 Uiso 1 1 calc R . .
C67 C -0.0717(10) 0.6205(9) 0.9060(7) 0.037(4) Uani 1 1 d . . .
C68 C -0.0020(9) 0.6602(8) 0.8738(7) 0.040(4) Uani 1 1 d . . .
H68 H 0.0111 0.6745 0.8302 0.048 Uiso 1 1 calc R . .
C69 C 0.1346(8) 0.9070(8) 0.7601(7) 0.023(3) Uani 1 1 d . . .
C70 C 0.1509(9) 0.9886(8) 0.7550(7) 0.031(4) Uani 1 1 d . . .
H70 H 0.1729 1.0025 0.7844 0.038 Uiso 1 1 calc R . .
C71 C 0.1344(9) 1.0482(8) 0.7068(7) 0.032(4) Uani 1 1 d . . .
C72 C 0.1002(9) 1.0315(8) 0.6638(7) 0.032(4) Uani 1 1 d . . .
H72 H 0.0896 1.0732 0.6307 0.039 Uiso 1 1 calc R . .
C73 C 0.0822(8) 0.9522(9) 0.6707(7) 0.026(3) Uani 1 1 d . . .
C74 C 0.1001(9) 0.8902(9) 0.7168(7) 0.024(4) Uani 1 1 d . . .
H74 H 0.0890 0.8354 0.7192 0.028 Uiso 1 1 calc R . .
C75 C 0.3241(9) 0.6889(8) 0.7440(7) 0.030(4) Uani 1 1 d . . .
H75 H 0.3455 0.6648 0.7062 0.036 Uiso 1 1 calc R . .
C76 C 0.2931(10) 0.5584(8) 0.7898(7) 0.037(4) Uani 1 1 d . . .
C77 C 0.3701(10) 0.4966(9) 0.7862(8) 0.047(4) Uani 1 1 d . . .
H77 H 0.4225 0.5093 0.7884 0.056 Uiso 1 1 calc R . .
C78 C 0.3674(10) 0.4138(10) 0.7789(9) 0.051(5) Uani 1 1 d . . .
C79 C 0.2945(10) 0.3916(9) 0.7768(7) 0.055(4) Uani 1 1 d . . .
H79 H 0.2950 0.3349 0.7729 0.066 Uiso 1 1 calc R . .
C80 C 0.2197(11) 0.4544(10) 0.7808(7) 0.039(4) Uani 1 1 d . . .
C81 C 0.2161(10) 0.5374(9) 0.7883(7) 0.038(4) Uani 1 1 d . . .
H81 H 0.1624 0.5790 0.7923 0.046 Uiso 1 1 calc R . .
C82 C 0.3614(9) 0.8198(9) 0.6873(7) 0.035(4) Uani 1 1 d . . .
C83 C 0.4097(10) 0.8773(9) 0.6865(8) 0.044(5) Uani 1 1 d . . .
H83 H 0.4226 0.8823 0.7228 0.052 Uiso 1 1 calc R . .
C84 C 0.4396(11) 0.9284(11) 0.6316(10) 0.058(6) Uani 1 1 d . . .
C85 C 0.4241(12) 0.9210(13) 0.5783(10) 0.075(7) Uani 1 1 d . . .
H85 H 0.4464 0.9551 0.5409 0.091 Uiso 1 1 calc R . .
C86 C 0.3744(11) 0.8617(12) 0.5804(9) 0.052(5) Uani 1 1 d . . .
C87 C 0.3398(10) 0.8124(11) 0.6342(8) 0.040(4) Uani 1 1 d . . .
H87 H 0.3032 0.7751 0.6355 0.048 Uiso 1 1 calc R . .
C100 C 0.7288(17) 0.8903(17) -0.0358(13) 0.141(9) Uiso 1 1 d . . .
H10A H 0.7268 0.9370 -0.0143 0.211 Uiso 1 1 calc R . .
H10B H 0.7268 0.9124 -0.0781 0.211 Uiso 1 1 calc R . .
H10C H 0.7839 0.8478 -0.0372 0.211 Uiso 1 1 calc R . .
C101 C 0.659(3) 0.855(3) -0.006(2) 0.216(19) Uiso 1 1 d . . .
H10D H 0.6259 0.8528 -0.0343 0.259 Uiso 1 1 calc R . .
H10E H 0.6184 0.8877 0.0281 0.259 Uiso 1 1 calc R . .
C102 C 0.698(2) 0.759(2) 0.0220(17) 0.154(13) Uiso 1 1 d . . .
H10F H 0.7532 0.7317 -0.0078 0.184 Uiso 1 1 calc R . .
H10G H 0.7098 0.7584 0.0616 0.184 Uiso 1 1 calc R . .
C103 C 0.623(3) 0.719(3) 0.031(2) 0.26(2) Uiso 1 1 d . . .
H10H H 0.5721 0.7658 0.0453 0.308 Uiso 1 1 calc R . .
H10I H 0.6263 0.7181 -0.0128 0.308 Uiso 1 1 calc R . .
C104 C 0.596(5) 0.664(4) 0.053(3) 0.36(4) Uiso 1 1 d . . .
H10J H 0.5848 0.6740 0.0966 0.432 Uiso 1 1 calc R . .
H10K H 0.6524 0.6210 0.0450 0.432 Uiso 1 1 calc R . .
C105 C 0.5299(19) 0.6028(19) 0.0664(15) 0.164(12) Uiso 1 1 d . . .
H10L H 0.4781 0.6332 0.0526 0.246 Uiso 1 1 calc R . .
H10M H 0.5104 0.5840 0.1108 0.246 Uiso 1 1 calc R . .
H10N H 0.5601 0.5534 0.0438 0.246 Uiso 1 1 calc R . .
C106 C 0.725(2) 0.888(2) 0.4664(16) 0.136(12) Uiso 1 1 d . . .
H10O H 0.7767 0.8438 0.4500 0.204 Uiso 1 1 calc R . .
H10P H 0.7370 0.9148 0.4966 0.204 Uiso 1 1 calc R . .
H10Q H 0.7140 0.9313 0.4324 0.204 Uiso 1 1 calc R . .
C107 C 0.656(3) 0.855(3) 0.493(2) 0.25(2) Uiso 1 1 d . . .
H10R H 0.6265 0.8511 0.4627 0.297 Uiso 1 1 calc R . .
H10S H 0.6123 0.8890 0.5255 0.297 Uiso 1 1 calc R . .
C108 C 0.6962(19) 0.7573(19) 0.5246(15) 0.141(11) Uiso 1 1 d . . .
H10T H 0.7536 0.7295 0.4973 0.169 Uiso 1 1 calc R . .
H10U H 0.7017 0.7575 0.5660 0.169 Uiso 1 1 calc R . .
C109 C 0.619(3) 0.718(3) 0.527(3) 0.23(3) Uiso 1 1 d . . .
H10V H 0.5656 0.7649 0.5359 0.271 Uiso 1 1 calc R . .
H10W H 0.6297 0.7070 0.4846 0.271 Uiso 1 1 calc R . .
C110 C 0.598(5) 0.661(4) 0.558(3) 0.35(4) Uiso 1 1 d . . .
H11A H 0.5810 0.6782 0.5997 0.420 Uiso 1 1 calc R . .
H11B H 0.6550 0.6195 0.5535 0.420 Uiso 1 1 calc R . .
C111 C 0.530(2) 0.602(2) 0.5656(15) 0.136(12) Uiso 1 1 d . . .
H11C H 0.4750 0.6373 0.5579 0.205 Uiso 1 1 calc R . .
H11D H 0.5157 0.5728 0.6079 0.205 Uiso 1 1 calc R . .
H11E H 0.5567 0.5601 0.5361 0.205 Uiso 1 1 calc R . .

loop_
_atom_site_aniso_label
_atom_site_aniso_U_11
_atom_site_aniso_U_22
_atom_site_aniso_U_33
_atom_site_aniso_U_23
_atom_site_aniso_U_13
_atom_site_aniso_U_12
Ru1 0.0313(6) 0.0129(5) 0.0230(7) 0.0000(5) -0.0070(5) -0.0018(5)
Ru2 0.0312(6) 0.0137(5) 0.0239(7) -0.0005(5) -0.0053(5) -0.0021(5)
Ru3 0.0406(6) 0.0122(5) 0.0242(7) -0.0006(5) -0.0086(5) -0.0010(5)
Ru4 0.0337(7) 0.0136(5) 0.0246(8) 0.0001(5) -0.0083(6) -0.0019(5)
Cl1 0.0393(18) 0.0136(16) 0.031(2) 0.0017(16) -0.0061(17) -0.0037(15)
Cl2 0.052(2) 0.0155(16) 0.027(2) 0.0016(16) -0.0098(19) -0.0046(16)
Cl3 0.120(4) 0.062(3) 0.095(5) 0.031(3) -0.059(4) 0.012(3)
Cl4 0.104(3) 0.064(3) 0.024(3) -0.005(2) -0.008(2) -0.053(3)
Cl5 0.098(4) 0.036(2) 0.063(4) 0.008(2) -0.003(3) -0.031(2)
Cl6 0.047(2) 0.026(2) 0.061(3) -0.020(2) -0.022(2) 0.0071(18)
Cl7 0.053(2) 0.038(2) 0.021(2) 0.0035(19) -0.0061(18) -0.0141(19)
Cl8 0.068(3) 0.081(3) 0.046(3) -0.001(3) -0.023(2) -0.043(3)
Cl9 0.075(3) 0.0248(19) 0.066(3) 0.012(2) -0.040(3) -0.016(2)
Cl10 0.066(2) 0.045(2) 0.028(3) -0.003(2) -0.022(2) -0.014(2)
Cl11 0.065(3) 0.028(2) 0.150(6) -0.033(3) -0.003(3) 0.005(2)
Cl12 0.091(3) 0.082(3) 0.032(3) 0.002(2) -0.024(3) -0.055(3)
Cl13 0.097(4) 0.135(5) 0.041(3) 0.024(3) -0.024(3) -0.067(4)
Cl14 0.123(4) 0.085(4) 0.091(5) 0.038(4) -0.044(4) -0.077(4)
Cl15 0.106(4) 0.063(3) 0.022(3) -0.005(2) -0.007(3) -0.051(3)
Cl16 0.126(5) 0.065(3) 0.083(5) 0.026(3) -0.058(4) 0.017(3)
Cl17 0.106(4) 0.031(2) 0.062(4) 0.010(2) -0.003(3) -0.035(3)
Cl18 0.053(2) 0.0278(19) 0.060(3) -0.020(2) -0.024(2) 0.0080(18)
Cl19 0.062(2) 0.039(2) 0.021(2) 0.0037(19) -0.006(2) -0.016(2)
Cl20 0.075(3) 0.081(3) 0.043(3) 0.001(3) -0.028(3) -0.044(3)
Cl21 0.074(3) 0.0194(19) 0.060(3) 0.012(2) -0.038(3) -0.017(2)
Cl22 0.060(2) 0.043(2) 0.029(2) -0.004(2) -0.023(2) -0.010(2)
Cl23 0.100(3) 0.071(3) 0.028(3) 0.006(2) -0.024(3) -0.052(3)
Cl24 0.066(3) 0.029(2) 0.146(6) -0.029(3) -0.008(3) 0.008(2)
Cl25 0.095(4) 0.133(5) 0.042(3) 0.018(4) -0.023(3) -0.069(4)
Cl26 0.121(4) 0.082(4) 0.101(5) 0.030(4) -0.042(4) -0.075(4)
N1 0.037(6) 0.025(6) 0.028(7) 0.004(5) -0.011(5) -0.003(5)
N2 0.031(6) 0.012(5) 0.017(8) -0.008(5) -0.001(6) -0.005(5)
N3 0.029(6) 0.022(5) 0.022(7) 0.000(5) -0.006(5) -0.009(5)
N4 0.032(6) 0.017(6) 0.013(7) -0.003(5) -0.010(5) -0.004(5)
N5 0.034(6) 0.018(6) 0.020(8) 0.000(6) -0.004(6) -0.004(5)
N6 0.031(6) 0.008(6) 0.036(8) -0.011(6) 0.004(5) 0.000(5)
N7 0.044(7) 0.006(6) 0.011(8) 0.002(6) -0.010(6) -0.003(6)
N8 0.044(7) 0.014(5) 0.031(7) 0.006(5) -0.019(6) -0.002(5)
N9 0.043(7) 0.008(6) 0.021(7) 0.005(5) -0.009(6) -0.002(5)
N10 0.036(6) 0.018(6) 0.028(7) 0.007(5) -0.008(6) -0.008(5)
N11 0.042(7) 0.020(6) 0.031(8) -0.013(6) -0.001(6) -0.004(5)
N12 0.045(7) 0.029(5) 0.018(8) 0.007(5) -0.007(6) -0.010(5)
O1 0.035(5) 0.027(5) 0.045(7) -0.002(5) -0.013(5) -0.001(4)
O2 0.029(5) 0.008(5) 0.048(7) 0.000(5) -0.009(5) -0.001(4)
O3 0.034(6) 0.011(5) 0.048(8) 0.001(5) -0.011(5) 0.003(5)
O4 0.036(5) 0.033(5) 0.040(8) -0.001(5) -0.012(5) 0.002(4)
C1 0.037(7) 0.013(9) 0.036(11) -0.003(8) -0.007(7) 0.010(7)
C2 0.037(8) 0.033(11) 0.104(17) 0.010(11) -0.035(10) -0.003(8)
C3 0.061(11) 0.036(12) 0.15(2) 0.023(13) -0.062(13) -0.021(10)
C4 0.080(13) 0.081(18) 0.068(17) 0.014(14) -0.029(13) -0.047(13)
C6 0.031(6) 0.011(7) 0.017(8) 0.007(6) 0.001(6) 0.001(5)
C7 0.038(7) 0.009(7) 0.022(9) -0.014(7) -0.016(7) 0.005(6)
C8 0.048(9) 0.013(7) 0.040(10) -0.001(7) -0.011(8) -0.006(7)
C9 0.057(10) 0.033(7) 0.049(11) 0.010(7) -0.026(9) -0.024(7)
C10 0.056(10) 0.013(7) 0.050(11) -0.004(8) -0.028(9) 0.000(8)
C11 0.041(9) 0.030(7) 0.043(11) -0.015(7) -0.027(8) 0.006(7)
C12 0.037(7) 0.023(6) 0.017(10) 0.002(6) -0.006(7) -0.007(6)
C13 0.070(9) 0.010(7) 0.019(9) 0.006(7) -0.023(8) -0.005(7)
C14 0.059(10) 0.032(8) 0.027(12) -0.003(8) -0.016(9) 0.002(8)
C15 0.091(13) 0.029(9) 0.054(14) 0.020(10) -0.040(12) -0.006(10)
C16 0.105(15) 0.029(10) 0.038(11) 0.003(9) -0.026(11) -0.014(11)
C17 0.068(12) 0.051(9) 0.021(10) 0.003(8) -0.018(9) -0.026(9)
C18 0.065(9) 0.025(8) 0.040(10) -0.008(7) -0.025(8) -0.021(7)
C19 0.032(7) 0.025(7) 0.009(9) 0.006(6) -0.003(7) -0.008(6)
C20 0.037(8) 0.013(7) 0.028(9) -0.003(6) -0.009(7) -0.004(6)
C21 0.038(7) 0.020(8) 0.012(9) 0.000(7) -0.010(7) -0.008(7)
C22 0.040(8) 0.031(8) 0.028(10) 0.002(8) -0.006(7) -0.014(7)
C23 0.035(7) 0.023(8) 0.031(10) 0.004(7) 0.000(7) -0.008(7)
C24 0.040(8) 0.021(7) 0.031(9) -0.004(6) -0.007(7) -0.007(7)
C25 0.037(8) 0.016(7) 0.029(9) -0.002(6) -0.010(7) -0.002(6)
C26 0.028(7) 0.020(6) 0.027(9) 0.009(6) -0.007(6) -0.006(6)
C27 0.038(7) 0.021(7) 0.020(10) -0.006(7) -0.003(7) -0.014(6)
C28 0.048(8) 0.016(7) 0.029(11) 0.008(7) -0.021(8) -0.003(7)
C29 0.051(7) 0.016(8) 0.025(9) 0.007(7) -0.014(7) -0.002(6)
C30 0.031(8) 0.037(7) 0.018(9) -0.014(6) 0.003(7) -0.002(6)
C31 0.035(7) 0.028(7) 0.027(8) 0.004(6) -0.013(6) 0.000(6)
C32 0.035(7) 0.020(8) 0.028(9) -0.009(7) 0.000(6) 0.001(6)
C33 0.041(8) 0.020(7) 0.008(10) -0.008(7) 0.009(7) -0.011(7)
C34 0.046(9) 0.026(9) 0.025(10) -0.008(8) -0.010(8) -0.009(8)
C35 0.072(11) 0.046(10) 0.017(9) 0.001(8) -0.008(8) -0.028(9)
C36 0.063(13) 0.021(10) 0.027(12) -0.009(9) 0.004(10) -0.026(10)
C37 0.040(11) 0.030(7) 0.070(12) -0.019(7) -0.003(9) -0.014(7)
C38 0.041(9) 0.023(8) 0.053(13) -0.021(8) 0.003(9) -0.007(7)
C39 0.030(9) 0.027(8) 0.037(11) -0.004(8) -0.001(8) -0.003(7)
C40 0.041(8) 0.034(8) 0.046(12) 0.009(8) -0.016(8) -0.005(7)
C41 0.063(11) 0.040(11) 0.079(14) 0.009(10) -0.017(10) -0.035(9)
C42 0.076(13) 0.086(14) 0.045(13) 0.018(11) -0.018(11) -0.054(11)
C43 0.062(10) 0.084(13) 0.032(11) 0.009(10) -0.010(8) -0.031(10)
C44 0.048(9) 0.059(9) 0.032(11) 0.000(8) -0.004(8) -0.022(8)
C45 0.030(8) 0.034(7) 0.053(11) -0.001(7) -0.015(8) -0.004(6)
C46 0.055(11) 0.055(10) 0.090(18) 0.014(11) -0.028(11) -0.015(9)
C47 0.068(13) 0.063(11) 0.13(2) 0.037(13) -0.059(15) -0.019(11)
C48 0.076(14) 0.126(16) 0.071(14) 0.005(12) -0.028(12) -0.056(13)
C49 0.039(9) 0.021(7) 0.028(10) -0.010(6) -0.021(7) 0.001(6)
C50 0.054(11) 0.026(7) 0.029(10) 0.002(7) -0.014(9) -0.014(7)
C51 0.066(10) 0.025(9) 0.054(12) 0.012(8) -0.034(9) -0.003(8)
C52 0.090(14) 0.034(9) 0.055(14) 0.003(10) -0.047(12) 0.002(10)
C53 0.119(16) 0.049(10) 0.019(12) 0.027(9) -0.044(12) -0.028(11)
C54 0.098(12) 0.022(10) 0.025(10) 0.003(8) -0.020(10) -0.036(10)
C55 0.064(11) 0.024(8) 0.012(11) 0.012(7) -0.016(9) -0.011(8)
C56 0.041(8) 0.018(6) 0.029(9) 0.012(6) -0.012(7) -0.013(6)
C57 0.040(8) 0.012(7) 0.038(8) -0.004(6) -0.022(7) 0.004(7)
C58 0.053(9) 0.011(8) 0.040(11) -0.004(8) -0.026(8) 0.002(7)
C59 0.072(10) 0.018(7) 0.036(12) 0.005(8) -0.029(10) -0.013(8)
C60 0.075(11) 0.004(8) 0.029(12) 0.002(8) -0.012(9) -0.001(8)
C61 0.054(9) 0.030(7) 0.021(10) 0.000(7) -0.016(8) -0.005(7)
C62 0.043(8) 0.013(7) 0.036(8) -0.005(6) -0.015(7) -0.006(6)
C63 0.043(8) 0.016(7) 0.017(9) 0.005(7) -0.008(7) -0.007(6)
C64 0.044(8) 0.015(7) 0.013(10) 0.001(6) -0.011(7) -0.006(6)
C65 0.053(9) 0.019(8) 0.009(10) 0.005(7) -0.007(8) -0.004(7)
C66 0.048(9) 0.037(7) 0.026(10) -0.002(7) -0.007(8) -0.020(7)
C67 0.051(10) 0.040(9) 0.032(10) -0.008(8) -0.020(8) -0.017(8)
C68 0.057(9) 0.032(7) 0.028(9) -0.002(6) -0.009(7) -0.009(7)
C69 0.032(7) 0.012(7) 0.025(9) -0.004(6) -0.004(7) -0.005(6)
C70 0.037(8) 0.025(7) 0.034(9) 0.004(7) -0.017(7) -0.005(7)
C71 0.033(8) 0.021(7) 0.042(10) 0.000(7) -0.007(8) -0.012(7)
C72 0.027(9) 0.037(7) 0.026(10) 0.006(7) -0.007(8) -0.001(7)
C73 0.038(7) 0.021(8) 0.019(9) 0.011(7) -0.017(6) -0.005(7)
C74 0.040(8) 0.016(8) 0.017(9) -0.005(7) -0.002(7) -0.015(7)
C75 0.036(9) 0.028(7) 0.022(9) -0.004(7) -0.001(7) -0.008(7)
C76 0.048(9) 0.020(8) 0.039(9) -0.001(7) -0.010(7) -0.003(7)
C77 0.045(9) 0.025(8) 0.062(12) -0.004(8) -0.004(8) -0.008(7)
C78 0.072(9) 0.011(9) 0.050(14) -0.005(9) 0.002(9) 0.000(8)
C79 0.081(10) 0.030(7) 0.043(10) -0.007(7) -0.001(8) -0.012(8)
C80 0.073(12) 0.038(10) 0.016(9) 0.001(8) -0.009(9) -0.038(9)
C81 0.051(9) 0.038(8) 0.023(10) 0.000(7) -0.009(7) -0.011(7)
C82 0.043(8) 0.025(8) 0.029(10) 0.004(7) -0.005(7) -0.004(7)
C83 0.052(10) 0.028(9) 0.045(12) -0.002(8) -0.005(9) -0.012(8)
C84 0.061(11) 0.065(10) 0.044(16) 0.020(10) -0.007(11) -0.036(9)
C85 0.078(13) 0.089(16) 0.048(15) 0.040(13) -0.016(11) -0.037(12)
C86 0.044(11) 0.074(13) 0.035(13) 0.013(11) -0.004(10) -0.030(10)
C87 0.037(9) 0.035(11) 0.040(11) 0.009(9) -0.003(8) -0.016(8)

loop_
_atom_type_symbol
_atom_type_description
_atom_type_scat_dispersion_real
_atom_type_scat_dispersion_imag
_atom_type_scat_source
C C 0.0033 0.0016 'International Tables Vol C Tables 4.2.6.8 and 6.1.1.4'
H H 0.0000 0.0000 'International Tables Vol C Tables 4.2.6.8 and 6.1.1.4'
N N 0.0061 0.0033 'International Tables Vol C Tables 4.2.6.8 and 6.1.1.4'
O O 0.0106 0.0060 'International Tables Vol C Tables 4.2.6.8 and 6.1.1.4'
Cl Cl 0.1484 0.1585 'International Tables Vol C Tables 4.2.6.8 and 6.1.1.4'
Ru Ru -1.2594 0.8363 'International Tables Vol C Tables 4.2.6.8 and 6.1.1.4'

loop_
_geom_angle_atom_site_label_1
_geom_angle_atom_site_label_2
_geom_angle_atom_site_label_3
_geom_angle
_geom_angle_site_symmetry_1
_geom_angle_site_symmetry_3
_geom_angle_publ_flag
O1 Ru1 N3 176.7(4) . . ?
O1 Ru1 N5 90.4(4) . . ?
N3 Ru1 N5 90.2(4) . . ?
O1 Ru1 N1 86.4(4) . . ?
N3 Ru1 N1 92.8(4) . . ?
N5 Ru1 N1 175.5(4) . . ?
O1 Ru1 Ru2 87.8(2) . . ?
N3 Ru1 Ru2 89.0(3) . . ?
N5 Ru1 Ru2 87.3(3) . . ?
N1 Ru1 Ru2 89.3(3) . . ?
O1 Ru1 Cl1 89.4(3) . . ?
N3 Ru1 Cl1 93.8(3) . . ?
N5 Ru1 Cl1 90.0(3) . . ?
N1 Ru1 Cl1 93.3(3) . . ?
Ru2 Ru1 Cl1 176.13(11) . . ?
N4 Ru2 N2 93.2(4) . . ?
N4 Ru2 N6 87.9(4) . . ?
N2 Ru2 N6 177.7(4) . . ?
N4 Ru2 O2 179.1(4) . . ?
N2 Ru2 O2 87.6(4) . . ?
N6 Ru2 O2 91.2(4) . . ?
N4 Ru2 Ru1 90.2(3) . . ?
N2 Ru2 Ru1 90.2(3) . . ?
N6 Ru2 Ru1 91.8(3) . . ?
O2 Ru2 Ru1 89.7(3) . . ?
O3 Ru3 N9 176.0(4) . . ?
O3 Ru3 N11 89.8(4) . . ?
N9 Ru3 N11 89.9(5) . . ?
O3 Ru3 N7 87.0(4) . . ?
N9 Ru3 N7 93.2(5) . . ?
N11 Ru3 N7 175.7(4) . . ?
O3 Ru3 Ru4 87.4(3) . . ?
N9 Ru3 Ru4 88.6(3) . . ?
N11 Ru3 Ru4 87.4(3) . . ?
N7 Ru3 Ru4 89.7(3) . . ?
O3 Ru3 Cl2 89.6(3) . . ?
N9 Ru3 Cl2 94.4(3) . . ?
N11 Ru3 Cl2 89.8(3) . . ?
N7 Ru3 Cl2 93.0(3) . . ?
Ru4 Ru3 Cl2 175.86(11) . . ?
N10 Ru4 N12 88.2(5) . . ?
N10 Ru4 O4 178.3(4) . . ?
N12 Ru4 O4 90.5(4) . . ?
N10 Ru4 N8 93.0(4) . . ?
N12 Ru4 N8 178.3(4) . . ?
O4 Ru4 N8 88.3(4) . . ?
N10 Ru4 Ru3 90.7(3) . . ?
N12 Ru4 Ru3 91.8(3) . . ?
O4 Ru4 Ru3 90.4(2) . . ?
N8 Ru4 Ru3 89.4(3) . . ?
C6 N1 C13 116.6(12) . . ?
C6 N1 Ru1 117.9(9) . . ?
C13 N1 Ru1 125.5(8) . . ?
C6 N2 C7 119.3(12) . . ?
C6 N2 Ru2 119.3(8) . . ?
C7 N2 Ru2 121.3(9) . . ?
C19 N3 C20 115.6(11) . . ?
C19 N3 Ru1 118.1(9) . . ?
C20 N3 Ru1 126.1(8) . . ?
C19 N4 C26 118.8(11) . . ?
C19 N4 Ru2 118.8(9) . . ?
C26 N4 Ru2 121.3(8) . . ?
C32 N5 C33 116.5(12) . . ?
C32 N5 Ru1 121.0(9) . . ?
C33 N5 Ru1 122.3(9) . . ?
C32 N6 C39 118.1(13) . . ?
C32 N6 Ru2 118.2(10) . . ?
C39 N6 Ru2 123.1(9) . . ?
C49 N7 C50 114.2(12) . . ?
C49 N7 Ru3 118.6(10) . . ?
C50 N7 Ru3 127.0(9) . . ?
C49 N8 C56 118.1(12) . . ?
C49 N8 Ru4 119.9(9) . . ?
C56 N8 Ru4 121.9(9) . . ?
C62 N9 C63 115.8(11) . . ?
C62 N9 Ru3 118.8(9) . . ?
C63 N9 Ru3 125.4(9) . . ?
C62 N10 C69 118.2(11) . . ?
C62 N10 Ru4 119.0(9) . . ?
C69 N10 Ru4 121.8(9) . . ?
C75 N11 C76 115.6(12) . . ?
C75 N11 Ru3 121.4(9) . . ?
C76 N11 Ru3 122.8(9) . . ?
C75 N12 C82 120.9(13) . . ?
C75 N12 Ru4 117.4(10) . . ?
C82 N12 Ru4 121.3(8) . . ?
C1 O1 Ru1 119.2(8) . . ?
C1 O2 Ru2 117.7(9) . . ?
C45 O3 Ru3 120.1(8) . . ?
C45 O4 Ru4 117.5(9) . . ?
O1 C1 O2 124.8(13) . . ?
O1 C1 C2 116.4(13) . . ?
O2 C1 C2 118.5(13) . . ?
C3 C2 C1 117.6(14) . . ?
C4 C3 C2 128.1(18) . . ?
N1 C6 N2 122.2(13) . . ?
C8 C7 C12 119.0(12) . . ?
C8 C7 N2 121.7(13) . . ?
C12 C7 N2 119.2(11) . . ?
C7 C8 C9 120.2(14) . . ?
C10 C9 C8 122.7(14) . . ?
C10 C9 Cl5 119.6(11) . . ?
C8 C9 Cl5 117.7(12) . . ?
C9 C10 C11 118.1(13) . . ?
C12 C11 C10 120.9(14) . . ?
C12 C11 Cl6 118.8(12) . . ?
C10 C11 Cl6 120.3(11) . . ?
C11 C12 C7 119.0(13) . . ?
C14 C13 C18 119.9(14) . . ?
C14 C13 N1 120.4(13) . . ?
C18 C13 N1 119.8(13) . . ?
C13 C14 C15 117.7(16) . . ?
C16 C15 C14 123.4(16) . . ?
C16 C15 Cl3 119.1(15) . . ?
C14 C15 Cl3 117.5(15) . . ?
C17 C16 C15 118.5(16) . . ?
C16 C17 C18 121.7(16) . . ?
C16 C17 Cl4 119.5(13) . . ?
C18 C17 Cl4 118.8(13) . . ?
C17 C18 C13 118.8(14) . . ?
N3 C19 N4 122.4(12) . . ?
C21 C20 C25 120.4(12) . . ?
C21 C20 N3 121.2(13) . . ?
C25 C20 N3 118.3(13) . . ?
C20 C21 C22 117.6(14) . . ?
C23 C22 C21 123.6(14) . . ?
C23 C22 Cl8 118.9(11) . . ?
C21 C22 Cl8 117.5(12) . . ?
C22 C23 C24 116.3(12) . . ?
C25 C24 C23 123.2(13) . . ?
C25 C24 Cl7 118.2(12) . . ?
C23 C24 Cl7 118.5(10) . . ?
C24 C25 C20 118.8(14) . . ?
C27 C26 C31 120.5(13) . . ?
C27 C26 N4 119.2(13) . . ?
C31 C26 N4 120.3(11) . . ?
C28 C27 C26 119.3(14) . . ?
C27 C28 C29 122.7(13) . . ?
C27 C28 Cl9 120.0(12) . . ?
C29 C28 Cl9 117.3(11) . . ?
C28 C29 C30 117.8(13) . . ?
C29 C30 C31 121.6(14) . . ?
C29 C30 Cl10 120.0(11) . . ?
C31 C30 Cl10 118.4(11) . . ?
C30 C31 C26 118.1(12) . . ?
N5 C32 N6 121.0(14) . . ?
C38 C33 C34 122.1(13) . . ?
C38 C33 N5 119.4(13) . . ?
C34 C33 N5 118.5(13) . . ?
C35 C34 C33 118.1(14) . . ?
C34 C35 C36 121.0(15) . . ?
C34 C35 Cl12 118.7(14) . . ?
C36 C35 Cl12 120.3(13) . . ?
C37 C36 C35 118.8(15) . . ?
C36 C37 C38 122.2(15) . . ?
C36 C37 Cl11 118.4(12) . . ?
C38 C37 Cl11 119.3(14) . . ?
C33 C38 C37 117.8(15) . . ?
N6 C39 C40 115.7(15) . . ?
N6 C39 C44 125.0(14) . . ?
C40 C39 C44 119.4(15) . . ?
C41 C40 C39 116.7(17) . . ?
C42 C41 C40 124.1(16) . . ?
C42 C41 Cl14 118.5(14) . . ?
C40 C41 Cl14 117.4(16) . . ?
C41 C42 C43 117.4(17) . . ?
C44 C43 C42 121.4(18) . . ?
C44 C43 Cl13 119.7(14) . . ?
C42 C43 Cl13 118.9(14) . . ?
C43 C44 C39 121.0(15) . . ?
O3 C45 O4 123.4(13) . . ?
O3 C45 C46 117.0(12) . . ?
O4 C45 C46 119.6(13) . . ?
C47 C46 C45 118.0(14) . . ?
C48 C47 C46 128.3(18) . . ?
N8 C49 N7 121.2(14) . . ?
C51 C50 C55 120.2(15) . . ?
C51 C50 N7 118.9(15) . . ?
C55 C50 N7 120.8(13) . . ?
C50 C51 C52 117.0(16) . . ?
C53 C52 C51 124.5(16) . . ?
C53 C52 Cl16 116.5(14) . . ?
C51 C52 Cl16 119.0(16) . . ?
C52 C53 C54 115.6(16) . . ?
C53 C54 C55 122.4(17) . . ?
C53 C54 Cl15 117.6(14) . . ?
C55 C54 Cl15 120.0(14) . . ?
C50 C55 C54 120.2(15) . . ?
C61 C56 N8 117.3(12) . . ?
C61 C56 C57 120.5(12) . . ?
N8 C56 C57 122.1(12) . . ?
C58 C57 C56 117.9(13) . . ?
C57 C58 C59 124.6(14) . . ?
C57 C58 Cl18 116.6(12) . . ?
C59 C58 Cl18 118.7(11) . . ?
C60 C59 C58 116.0(13) . . ?
C59 C60 C61 122.8(15) . . ?
C59 C60 Cl17 119.3(12) . . ?
C61 C60 Cl17 117.9(13) . . ?
C60 C61 C56 118.2(14) . . ?
N9 C62 N10 121.8(13) . . ?
C68 C63 C64 119.8(13) . . ?
C68 C63 N9 121.0(13) . . ?
C64 C63 N9 119.1(14) . . ?
C65 C64 C63 119.2(14) . . ?
C64 C65 C66 122.0(14) . . ?
C64 C65 Cl19 118.1(12) . . ?
C66 C65 Cl19 119.8(11) . . ?
C65 C66 C67 117.7(14) . . ?
C68 C67 C66 121.5(15) . . ?
C68 C67 Cl20 119.1(13) . . ?
C66 C67 Cl20 119.4(12) . . ?
C63 C68 C67 119.8(14) . . ?
C74 C69 C70 118.5(13) . . ?
C74 C69 N10 122.7(12) . . ?
C70 C69 N10 118.8(14) . . ?
C71 C70 C69 119.1(14) . . ?
C70 C71 C72 122.5(13) . . ?
C70 C71 Cl21 118.3(12) . . ?
C72 C71 Cl21 119.1(11) . . ?
C73 C72 C71 117.4(14) . . ?
C72 C73 C74 122.2(14) . . ?
C72 C73 Cl22 118.6(12) . . ?
C74 C73 Cl22 119.2(11) . . ?
C69 C74 C73 120.4(13) . . ?
N11 C75 N12 121.2(14) . . ?
C81 C76 C77 120.2(13) . . ?
C81 C76 N11 119.1(13) . . ?
C77 C76 N11 120.7(13) . . ?
C76 C77 C78 117.2(14) . . ?
C79 C78 C77 124.1(15) . . ?
C79 C78 Cl24 119.2(12) . . ?
C77 C78 Cl24 116.7(12) . . ?
C80 C79 C78 116.9(14) . . ?
C79 C80 C81 123.0(15) . . ?
C79 C80 Cl23 118.6(12) . . ?
C81 C80 Cl23 118.4(14) . . ?
C76 C81 C80 118.6(14) . . ?
C87 C82 C83 121.7(15) . . ?
C87 C82 N12 119.0(13) . . ?
C83 C82 N12 119.2(15) . . ?
C84 C83 C82 118.8(18) . . ?
C85 C84 C83 121.8(17) . . ?
C85 C84 Cl26 118.9(14) . . ?
C83 C84 Cl26 119.3(17) . . ?
C84 C85 C86 118.3(17) . . ?
C87 C86 C85 122.3(19) . . ?
C87 C86 Cl25 119.1(14) . . ?
C85 C86 Cl25 118.6(15) . . ?
C86 C87 C82 117.0(15) . . ?
C100 C101 C102 107(3) . . ?
C103 C102 C101 100(3) . . ?
C104 C103 C102 143(7) . . ?
C103 C104 C105 154(8) . . ?
C106 C107 C108 105(3) . . ?
C109 C108 C107 96(3) . . ?
C110 C109 C108 128(7) . . ?
C109 C110 C111 138(8) . . ?

loop_
_geom_bond_atom_site_label_1
_geom_bond_atom_site_label_2
_geom_bond_distance
_geom_bond_site_symmetry_2
_geom_bond_publ_flag
Ru1 O1 2.060(9) . ?
Ru1 N3 2.068(10) . ?
Ru1 N5 2.073(12) . ?
Ru1 N1 2.102(11) . ?
Ru1 Ru2 2.3209(15) . ?
Ru1 Cl1 2.382(3) . ?
Ru2 N4 2.032(11) . ?
Ru2 N2 2.051(12) . ?
Ru2 N6 2.035(12) . ?
Ru2 O2 2.045(9) . ?
Ru3 O3 2.065(10) . ?
Ru3 N9 2.067(11) . ?
Ru3 N11 2.074(12) . ?
Ru3 N7 2.073(12) . ?
Ru3 Ru4 2.3214(15) . ?
Ru3 Cl2 2.381(3) . ?
Ru4 N10 2.023(11) . ?
Ru4 N12 2.050(12) . ?
Ru4 O4 2.052(9) . ?
Ru4 N8 2.050(11) . ?
Cl3 C15 1.744(17) . ?
Cl4 C17 1.746(17) . ?
Cl5 C9 1.749(15) . ?
Cl6 C11 1.727(15) . ?
Cl7 C24 1.734(14) . ?
Cl8 C22 1.733(15) . ?
Cl9 C28 1.743(14) . ?
Cl10 C30 1.740(15) . ?
Cl11 C37 1.736(16) . ?
Cl12 C35 1.713(16) . ?
Cl13 C43 1.742(19) . ?
Cl14 C41 1.756(16) . ?
Cl15 C54 1.735(18) . ?
Cl16 C52 1.744(17) . ?
Cl17 C60 1.730(16) . ?
Cl18 C58 1.763(15) . ?
Cl19 C65 1.726(15) . ?
Cl20 C67 1.720(16) . ?
Cl21 C71 1.741(14) . ?
Cl22 C73 1.734(15) . ?
Cl23 C80 1.741(17) . ?
Cl24 C78 1.750(16) . ?
Cl25 C86 1.76(2) . ?
Cl26 C84 1.724(18) . ?
N1 C6 1.320(15) . ?
N1 C13 1.419(17) . ?
N2 C6 1.329(16) . ?
N2 C7 1.397(15) . ?
N3 C19 1.311(15) . ?
N3 C20 1.426(15) . ?
N4 C19 1.324(14) . ?
N4 C26 1.429(16) . ?
N5 C32 1.317(16) . ?
N5 C33 1.448(16) . ?
N6 C32 1.324(16) . ?
N6 C39 1.413(18) . ?
N7 C49 1.327(15) . ?
N7 C50 1.449(17) . ?
N8 C49 1.320(16) . ?
N8 C56 1.433(14) . ?
N9 C62 1.322(16) . ?
N9 C63 1.449(16) . ?
N10 C62 1.325(15) . ?
N10 C69 1.408(16) . ?
N11 C75 1.308(16) . ?
N11 C76 1.410(16) . ?
N12 C75 1.336(15) . ?
N12 C82 1.422(17) . ?
O1 C1 1.258(15) . ?
O2 C1 1.274(16) . ?
O3 C45 1.266(16) . ?
O4 C45 1.295(15) . ?
C1 C2 1.517(19) . ?
C2 C3 1.44(2) . ?
C3 C4 1.29(2) . ?
C7 C8 1.359(18) . ?
C7 C12 1.436(18) . ?
C8 C9 1.381(17) . ?
C9 C10 1.36(2) . ?
C10 C11 1.396(19) . ?
C11 C12 1.386(17) . ?
C13 C14 1.389(19) . ?
C13 C18 1.386(19) . ?
C14 C15 1.40(2) . ?
C15 C16 1.34(2) . ?
C16 C17 1.35(2) . ?
C17 C18 1.410(19) . ?
C20 C21 1.394(19) . ?
C20 C25 1.415(19) . ?
C21 C22 1.403(17) . ?
C22 C23 1.38(2) . ?
C23 C24 1.396(19) . ?
C24 C25 1.369(17) . ?
C26 C27 1.388(16) . ?
C26 C31 1.405(18) . ?
C27 C28 1.366(19) . ?
C28 C29 1.38(2) . ?
C29 C30 1.392(18) . ?
C30 C31 1.400(17) . ?
C33 C38 1.382(18) . ?
C33 C34 1.378(19) . ?
C34 C35 1.41(2) . ?
C35 C36 1.38(2) . ?
C36 C37 1.37(2) . ?
C37 C38 1.389(19) . ?
C39 C40 1.44(2) . ?
C39 C44 1.38(2) . ?
C40 C41 1.39(2) . ?
C41 C42 1.37(3) . ?
C42 C43 1.39(2) . ?
C43 C44 1.37(2) . ?
C45 C46 1.48(2) . ?
C46 C47 1.43(2) . ?
C47 C48 1.26(2) . ?
C50 C51 1.372(19) . ?
C50 C55 1.39(2) . ?
C51 C52 1.38(2) . ?
C52 C53 1.39(2) . ?
C53 C54 1.37(2) . ?
C54 C55 1.36(2) . ?
C56 C61 1.414(19) . ?
C56 C57 1.374(18) . ?
C57 C58 1.380(18) . ?
C58 C59 1.39(2) . ?
C59 C60 1.37(2) . ?
C60 C61 1.399(19) . ?
C63 C68 1.384(19) . ?
C63 C64 1.38(2) . ?
C64 C65 1.390(18) . ?
C65 C66 1.37(2) . ?
C66 C67 1.39(2) . ?
C67 C68 1.381(19) . ?
C69 C74 1.395(19) . ?
C69 C70 1.407(17) . ?
C70 C71 1.380(18) . ?
C71 C72 1.39(2) . ?
C72 C73 1.375(18) . ?
C73 C74 1.372(18) . ?
C76 C81 1.397(19) . ?
C76 C77 1.383(18) . ?
C77 C78 1.414(19) . ?
C78 C79 1.35(2) . ?
C79 C80 1.37(2) . ?
C80 C81 1.390(19) . ?
C82 C87 1.42(2) . ?
C82 C83 1.37(2) . ?
C83 C84 1.39(2) . ?
C84 C85 1.37(3) . ?
C85 C86 1.40(2) . ?
C86 C87 1.38(2) . ?
C100 C101 1.33(4) . ?
C101 C102 1.62(4) . ?
C102 C103 1.47(5) . ?
C103 C104 1.08(8) . ?
C104 C105 1.58(7) . ?
C106 C107 1.30(4) . ?
C107 C108 1.69(4) . ?
C108 C109 1.53(5) . ?
C109 C110 1.12(8) . ?
C110 C111 1.60(6) . ?
